data_4065141
loop_
_publ_author_name
'Sheff, Justin T.'
'Lucius, Aaron L.'
'Owens, Sam B.'
'Gray, Gary M.'

_publ_section_title
;
 Generally Applicable NMR Titration Methods for the Determination of
 Equilibrium Constants for Coordination Complexes: Syntheses and
 Characterizations of Metallacrown Ethers with
 \a,\w-Bis(phosphite)-polyether Ligands and Determination of Equilibrium
 Binding Constants to Li+
;
_journal_issue 21
_journal_name_full Organometallics
_journal_page_first 5695
_journal_paper_doi 10.1021/om200580t
_journal_volume 30
_journal_year 2011
_chemical_formula_sum 'C32 H32 Cl2 O9 P2 Pd'
_chemical_formula_weight 799.82
_chemical_name_systematic
; 
 ? 
;
_space_group_IT_number 14
_symmetry_cell_setting monoclinic
_symmetry_space_group_name_Hall '-P 2ybc'
_symmetry_space_group_name_H-M 'P 1 21/c 1'
_atom_sites_solution_hydrogens geom
_atom_sites_solution_primary direct
_atom_sites_solution_secondary difmap
_audit_creation_method SHELXL-97
_cell_angle_alpha 90.00
_cell_angle_beta 105.20(3)
_cell_angle_gamma 90.00
_cell_formula_units_Z 4
_cell_length_a 12.994(3)
_cell_length_b 14.509(3)
_cell_length_c 18.537(4)
_cell_measurement_temperature 293(2)
_cell_volume 3372.5(14)
_computing_cell_refinement 'Bruker XSCANS'
_computing_data_collection 'Bruker XSCANS'
_computing_data_reduction 'Bruker SHELXTL'
_computing_molecular_graphics 'Bruker SHELXTL'
_computing_publication_material 'Bruker SHELXTL'
_computing_structure_refinement 'SHELXL-97 (Sheldrick, 1997)'
_computing_structure_solution 'SHELXS-97 (Sheldrick, 1990)'
_diffrn_ambient_temperature 293(2)
_diffrn_measured_fraction_theta_full 0.999
_diffrn_measured_fraction_theta_max 0.999
_diffrn_measurement_device_type 'Bruker P4'
_diffrn_measurement_method '\w scans'
_diffrn_radiation_monochromator graphite
_diffrn_radiation_source 'fine-focus sealed tube'
_diffrn_radiation_type MoK\a
_diffrn_radiation_wavelength 0.71073
_diffrn_reflns_av_R_equivalents 0.0290
_diffrn_reflns_av_sigmaI/netI 0.0311
_diffrn_reflns_limit_h_max 13
_diffrn_reflns_limit_h_min -13
_diffrn_reflns_limit_k_max 15
_diffrn_reflns_limit_k_min -1
_diffrn_reflns_limit_l_max 19
_diffrn_reflns_limit_l_min -19
_diffrn_reflns_number 9604
_diffrn_reflns_theta_full 22.48
_diffrn_reflns_theta_max 22.48
_diffrn_reflns_theta_min 2.15
_exptl_absorpt_coefficient_mu 0.856
_exptl_absorpt_correction_type none
_exptl_crystal_density_diffrn 1.575
_exptl_crystal_density_method 'not measured'
_exptl_crystal_F_000 1624
_exptl_crystal_size_max 0.1
_exptl_crystal_size_mid 0.1
_exptl_crystal_size_min 0.1
_refine_diff_density_max 0.552
_refine_diff_density_min -0.781
_refine_diff_density_rms 0.111
_refine_ls_extinction_method none
_refine_ls_goodness_of_fit_ref 1.126
_refine_ls_hydrogen_treatment constr
_refine_ls_matrix_type full
_refine_ls_number_parameters 415
_refine_ls_number_reflns 4395
_refine_ls_number_restraints 0
_refine_ls_restrained_S_all 1.126
_refine_ls_R_factor_all 0.0432
_refine_ls_R_factor_gt 0.0350
_refine_ls_shift/su_max 0.024
_refine_ls_shift/su_mean 0.001
_refine_ls_structure_factor_coef Fsqd
_refine_ls_weighting_details 'calc w=1/[\s^2^(Fo^2^)+(0.0557P)^2^+0.6687P] where P=(Fo^2^+2Fc^2^)/3'
_refine_ls_weighting_scheme calc
_refine_ls_wR_factor_gt 0.0891
_refine_ls_wR_factor_ref 0.0930
_reflns_number_gt 3790
_reflns_number_total 4395
_reflns_threshold_expression >2sigma(I)
_cod_data_source_file om200580t_si_003.cif
_cod_data_source_block jts32615
_cod_depositor_comments
;
The following automatic conversions were performed:

'_symmetry_cell_setting' value 'Monoclinic' changed to 'monoclinic'
according to /home/saulius/struct/CIF-dictionaries/cif_core.dic
dictionary named 'cif_core.dic' version 2.4.1 from 2010-06-29.

Automatic conversion script
Id: cif_fix_values 1715 2011-07-08 13:25:40Z adriana 
;
_cod_original_cell_volume 3372.4(12)
_cod_original_sg_symbol_H-M P2(1)/c
_cod_database_code 4065141

loop_
_symmetry_equiv_pos_as_xyz
'x, y, z'
'-x, y+1/2, -z+1/2'
'-x, -y, -z'
'x, -y-1/2, z-1/2'

loop_
_atom_site_label
_atom_site_type_symbol
_atom_site_fract_x
_atom_site_fract_y
_atom_site_fract_z
_atom_site_U_iso_or_equiv
_atom_site_adp_type
_atom_site_occupancy
_atom_site_symmetry_multiplicity
_atom_site_calc_flag
_atom_site_refinement_flags
C1 C 0.1258(3) 0.0490(3) 0.6724(2) 0.0559(11) Uani 1 1 d .
H1A H 0.1104 -0.0042 0.6994 0.067 Uiso 1 1 calc R
H1B H 0.1759 0.0307 0.6444 0.067 Uiso 1 1 calc R
C2 C 0.0250(3) 0.0850(3) 0.6203(2) 0.0581(11) Uani 1 1 d .
H2A H -0.0158 0.1202 0.6476 0.070 Uiso 1 1 calc R
H2B H 0.0412 0.1243 0.5824 0.070 Uiso 1 1 calc R
C3 C -0.1257(4) 0.0277(4) 0.5292(3) 0.0738(14) Uani 1 1 d .
H3A H -0.1404 -0.0231 0.4939 0.089 Uiso 1 1 calc R
H3B H -0.1119 0.0820 0.5026 0.089 Uiso 1 1 calc R
C4 C -0.2215(4) 0.0448(4) 0.5568(3) 0.0775(14) Uani 1 1 d .
H4A H -0.2841 0.0505 0.5149 0.093 Uiso 1 1 calc R
H4B H -0.2325 -0.0065 0.5875 0.093 Uiso 1 1 calc R
C5 C -0.2904(4) 0.1457(4) 0.6314(3) 0.0811(15) Uani 1 1 d .
H5A H -0.3020 0.0934 0.6609 0.097 Uiso 1 1 calc R
H5B H -0.3555 0.1566 0.5924 0.097 Uiso 1 1 calc R
C6 C -0.2632(4) 0.2286(4) 0.6798(3) 0.0779(15) Uani 1 1 d .
H6A H -0.2529 0.2812 0.6502 0.093 Uiso 1 1 calc R
H6B H -0.3207 0.2426 0.7024 0.093 Uiso 1 1 calc R
C7 C -0.1363(4) 0.2830(3) 0.7847(3) 0.0790(15) Uani 1 1 d .
H7A H -0.1820 0.2868 0.8184 0.095 Uiso 1 1 calc R
H7B H -0.1429 0.3402 0.7567 0.095 Uiso 1 1 calc R
C8 C -0.0241(4) 0.2703(3) 0.8284(3) 0.0685(13) Uani 1 1 d .
H8A H 0.0217 0.2655 0.7948 0.082 Uiso 1 1 calc R
H8B H -0.0012 0.3232 0.8607 0.082 Uiso 1 1 calc R
C9 C 0.3725(3) -0.0347(2) 0.8460(2) 0.0397(9) Uani 1 1 d .
C10 C 0.3794(3) -0.0703(3) 0.9158(2) 0.0471(10) Uani 1 1 d .
H10 H 0.3243 -0.0620 0.9386 0.057 Uiso 1 1 calc R
C11 C 0.4701(4) -0.1188(3) 0.9514(2) 0.0608(12) Uani 1 1 d .
H11 H 0.4772 -0.1430 0.9989 0.073 Uiso 1 1 calc R
C12 C 0.5497(4) -0.1310(3) 0.9158(3) 0.0617(12) Uani 1 1 d .
H12 H 0.6099 -0.1651 0.9390 0.074 Uiso 1 1 calc R
C13 C 0.5413(3) -0.0935(3) 0.8467(2) 0.0557(11) Uani 1 1 d .
H13 H 0.5966 -0.1023 0.8242 0.067 Uiso 1 1 calc R
C14 C 0.4524(3) -0.0426(3) 0.8091(2) 0.0405(9) Uani 1 1 d .
C15 C 0.4431(3) -0.0005(3) 0.7359(2) 0.0421(9) Uani 1 1 d .
C16 C 0.4779(3) -0.0461(3) 0.6803(2) 0.0542(11) Uani 1 1 d .
H16 H 0.5068 -0.1049 0.6897 0.065 Uiso 1 1 calc R
C17 C 0.4703(3) -0.0057(3) 0.6114(2) 0.0619(12) Uani 1 1 d .
H17 H 0.4948 -0.0372 0.5755 0.074 Uiso 1 1 calc R
C18 C 0.4268(3) 0.0809(3) 0.5959(2) 0.0607(12) Uani 1 1 d .
H18 H 0.4204 0.1075 0.5493 0.073 Uiso 1 1 calc R
C19 C 0.3926(3) 0.1278(3) 0.6503(2) 0.0528(11) Uani 1 1 d .
H19 H 0.3639 0.1867 0.6409 0.063 Uiso 1 1 calc R
C20 C 0.4015(3) 0.0866(3) 0.7180(2) 0.0421(9) Uani 1 1 d .
C21 C 0.1286(3) -0.0104(3) 0.9825(2) 0.0471(10) Uani 1 1 d .
C22 C 0.2112(3) -0.0110(3) 1.0460(2) 0.0594(12) Uani 1 1 d .
H22 H 0.2347 0.0435 1.0715 0.071 Uiso 1 1 calc R
C23 C 0.2588(4) -0.0940(4) 1.0715(3) 0.0739(14) Uani 1 1 d .
H23 H 0.3144 -0.0958 1.1148 0.089 Uiso 1 1 calc R
C24 C 0.2246(4) -0.1736(4) 1.0333(3) 0.0753(14) Uani 1 1 d .
H24 H 0.2579 -0.2292 1.0504 0.090 Uiso 1 1 calc R
C25 C 0.1411(4) -0.1721(3) 0.9698(3) 0.0621(12) Uani 1 1 d .
H25 H 0.1188 -0.2267 0.9443 0.075 Uiso 1 1 calc R
C26 C 0.0895(3) -0.0903(3) 0.9430(2) 0.0493(10) Uani 1 1 d .
C27 C -0.0045(3) -0.0895(3) 0.8778(2) 0.0471(10) Uani 1 1 d .
C28 C -0.0842(4) -0.1568(3) 0.8678(3) 0.0575(12) Uani 1 1 d .
H28 H -0.0776 -0.2038 0.9029 0.069 Uiso 1 1 calc R
C29 C -0.1715(4) -0.1551(3) 0.8077(3) 0.0631(12) Uani 1 1 d .
H29 H -0.2227 -0.2011 0.8024 0.076 Uiso 1 1 calc R
C30 C -0.1846(3) -0.0872(3) 0.7557(3) 0.0619(12) Uani 1 1 d .
H30 H -0.2450 -0.0866 0.7155 0.074 Uiso 1 1 calc R
C31 C -0.1082(3) -0.0187(3) 0.7623(2) 0.0564(11) Uani 1 1 d .
H31 H -0.1160 0.0278 0.7267 0.068 Uiso 1 1 calc R
C32 C -0.0203(3) -0.0216(3) 0.8232(2) 0.0459(10) Uani 1 1 d .
Cl1 Cl 0.19866(8) 0.27522(7) 0.98977(6) 0.0540(3) Uani 1 1 d .
Cl2 Cl 0.39156(8) 0.28149(7) 0.90089(6) 0.0545(3) Uani 1 1 d .
O1 O 0.17035(19) 0.12174(16) 0.72371(14) 0.0443(6) Uani 1 1 d .
O2 O -0.0323(2) 0.0065(2) 0.58745(18) 0.0688(9) Uani 1 1 d .
O3 O -0.2063(2) 0.1267(2) 0.59912(19) 0.0722(9) Uani 1 1 d .
O4 O -0.1685(3) 0.2103(2) 0.7359(2) 0.0798(10) Uani 1 1 d .
O5 O -0.0153(2) 0.18710(18) 0.87338(16) 0.0512(7) Uani 1 1 d .
O6 O 0.27436(17) 0.00545(16) 0.80779(14) 0.0403(6) Uani 1 1 d .
O7 O 0.37075(19) 0.13967(17) 0.77325(14) 0.0447(6) Uani 1 1 d .
O8 O 0.0755(2) 0.07399(17) 0.96074(14) 0.0456(6) Uani 1 1 d .
O9 O 0.06039(18) 0.04424(17) 0.82609(13) 0.0433(6) Uani 1 1 d .
P1 P 0.26444(7) 0.11409(6) 0.79573(5) 0.0361(2) Uani 1 1 d .
P2 P 0.08555(7) 0.12412(7) 0.88702(5) 0.0397(2) Uani 1 1 d .
Pd Pd 0.23741(2) 0.196029(18) 0.890030(14) 0.03476(13) Uani 1 1 d .

loop_
_atom_site_aniso_label
_atom_site_aniso_U_11
_atom_site_aniso_U_22
_atom_site_aniso_U_33
_atom_site_aniso_U_23
_atom_site_aniso_U_13
_atom_site_aniso_U_12
C1 0.056(3) 0.055(3) 0.054(2) -0.013(2) 0.010(2) 0.005(2)
C2 0.057(3) 0.054(3) 0.058(3) -0.005(2) 0.007(2) 0.000(2)
C3 0.070(3) 0.081(4) 0.061(3) -0.013(3) 0.000(3) -0.008(3)
C4 0.062(3) 0.080(4) 0.081(3) -0.012(3) 0.002(3) -0.016(3)
C5 0.045(3) 0.098(4) 0.095(4) 0.000(3) 0.009(3) 0.001(3)
C6 0.057(3) 0.082(4) 0.089(4) 0.001(3) 0.011(3) 0.019(3)
C7 0.077(4) 0.055(3) 0.096(4) -0.006(3) 0.007(3) 0.009(3)
C8 0.056(3) 0.046(3) 0.098(4) -0.001(3) 0.011(3) 0.002(2)
C9 0.038(2) 0.034(2) 0.045(2) -0.0016(17) 0.0075(17) 0.0025(16)
C10 0.050(2) 0.042(2) 0.052(2) 0.0053(19) 0.0179(19) -0.0023(19)
C11 0.068(3) 0.060(3) 0.049(2) 0.008(2) 0.005(2) 0.001(2)
C12 0.048(2) 0.066(3) 0.065(3) 0.008(2) 0.003(2) 0.015(2)
C13 0.041(2) 0.069(3) 0.058(3) 0.002(2) 0.015(2) 0.016(2)
C14 0.034(2) 0.043(2) 0.045(2) 0.0007(18) 0.0117(17) 0.0045(17)
C15 0.0313(19) 0.050(2) 0.048(2) 0.0022(19) 0.0154(17) 0.0061(17)
C16 0.049(2) 0.061(3) 0.055(3) 0.000(2) 0.019(2) 0.018(2)
C17 0.057(3) 0.083(3) 0.053(3) -0.005(2) 0.025(2) 0.014(2)
C18 0.055(3) 0.083(3) 0.050(3) 0.012(2) 0.024(2) 0.010(2)
C19 0.046(2) 0.056(3) 0.062(3) 0.009(2) 0.026(2) 0.008(2)
C20 0.0325(19) 0.051(2) 0.048(2) -0.0009(19) 0.0203(17) -0.0002(18)
C21 0.047(2) 0.053(3) 0.051(2) 0.0000(19) 0.031(2) -0.003(2)
C22 0.056(3) 0.077(3) 0.050(3) -0.003(2) 0.023(2) -0.005(2)
C23 0.071(3) 0.091(4) 0.062(3) 0.017(3) 0.022(3) 0.014(3)
C24 0.080(4) 0.068(4) 0.088(4) 0.024(3) 0.039(3) 0.015(3)
C25 0.063(3) 0.053(3) 0.081(3) 0.005(2) 0.039(3) -0.002(2)
C26 0.056(2) 0.041(2) 0.063(3) 0.003(2) 0.037(2) -0.004(2)
C27 0.046(2) 0.040(2) 0.064(3) -0.013(2) 0.030(2) -0.0057(18)
C28 0.066(3) 0.038(2) 0.084(3) -0.007(2) 0.047(3) -0.007(2)
C29 0.053(3) 0.053(3) 0.092(3) -0.030(3) 0.033(3) -0.022(2)
C30 0.050(3) 0.062(3) 0.076(3) -0.022(3) 0.021(2) -0.016(2)
C31 0.050(2) 0.056(3) 0.065(3) -0.011(2) 0.018(2) -0.007(2)
C32 0.043(2) 0.041(2) 0.060(3) -0.012(2) 0.025(2) -0.0084(18)
Cl1 0.0569(6) 0.0548(6) 0.0539(6) -0.0159(5) 0.0209(5) -0.0060(5)
Cl2 0.0474(6) 0.0599(6) 0.0570(6) -0.0005(5) 0.0152(5) -0.0207(5)
O1 0.0471(15) 0.0406(15) 0.0451(14) -0.0014(12) 0.0117(12) 0.0015(12)
O2 0.0632(19) 0.0602(19) 0.073(2) -0.0079(16) -0.0001(16) -0.0051(16)
O3 0.0531(18) 0.068(2) 0.094(2) -0.0060(18) 0.0157(17) -0.0016(16)
O4 0.067(2) 0.065(2) 0.090(2) -0.0030(19) -0.0092(19) 0.0131(17)
O5 0.0369(15) 0.0530(17) 0.0670(18) 0.0004(14) 0.0195(13) 0.0020(12)
O6 0.0301(13) 0.0369(13) 0.0566(16) 0.0037(12) 0.0161(11) 0.0028(11)
O7 0.0418(14) 0.0417(14) 0.0584(16) -0.0015(13) 0.0273(12) -0.0022(12)
O8 0.0497(15) 0.0436(16) 0.0510(16) -0.0047(12) 0.0267(13) -0.0046(12)
O9 0.0384(13) 0.0457(15) 0.0511(15) -0.0077(12) 0.0214(11) -0.0112(12)
P1 0.0331(5) 0.0356(5) 0.0432(5) 0.0023(4) 0.0161(4) 0.0014(4)
P2 0.0354(5) 0.0404(6) 0.0480(6) -0.0056(4) 0.0190(4) -0.0044(4)
Pd 0.03219(19) 0.0344(2) 0.0394(2) -0.00083(12) 0.01239(13) -0.00332(11)

loop_
_atom_type_symbol
_atom_type_description
_atom_type_scat_dispersion_real
_atom_type_scat_dispersion_imag
_atom_type_scat_source
C C 0.0033 0.0016 'International Tables Vol C Tables 4.2.6.8 and 6.1.1.4'
H H 0.0000 0.0000 'International Tables Vol C Tables 4.2.6.8 and 6.1.1.4'
O O 0.0106 0.0060 'International Tables Vol C Tables 4.2.6.8 and 6.1.1.4'
P P 0.1023 0.0942 'International Tables Vol C Tables 4.2.6.8 and 6.1.1.4'
Cl Cl 0.1484 0.1585 'International Tables Vol C Tables 4.2.6.8 and 6.1.1.4'
Pd Pd -0.9988 1.0072 'International Tables Vol C Tables 4.2.6.8 and 6.1.1.4'

loop_
_geom_angle_atom_site_label_1
_geom_angle_atom_site_label_2
_geom_angle_atom_site_label_3
_geom_angle
O1 C1 C2 107.6(3)
O1 C1 H1A 110.2
C2 C1 H1A 110.2
O1 C1 H1B 110.2
C2 C1 H1B 110.2
H1A C1 H1B 108.5
O2 C2 C1 105.7(3)
O2 C2 H2A 110.6
C1 C2 H2A 110.6
O2 C2 H2B 110.6
C1 C2 H2B 110.6
H2A C2 H2B 108.7
O2 C3 C4 113.4(4)
O2 C3 H3A 108.9
C4 C3 H3A 108.9
O2 C3 H3B 108.9
C4 C3 H3B 108.9
H3A C3 H3B 107.7
O3 C4 C3 109.0(4)
O3 C4 H4A 109.9
C3 C4 H4A 109.9
O3 C4 H4B 109.9
C3 C4 H4B 109.9
H4A C4 H4B 108.3
O3 C5 C6 109.1(4)
O3 C5 H5A 109.9
C6 C5 H5A 109.9
O3 C5 H5B 109.9
C6 C5 H5B 109.9
H5A C5 H5B 108.3
O4 C6 C5 108.5(4)
O4 C6 H6A 110.0
C5 C6 H6A 110.0
O4 C6 H6B 110.0
C5 C6 H6B 110.0
H6A C6 H6B 108.4
O4 C7 C8 110.5(4)
O4 C7 H7A 109.6
C8 C7 H7A 109.6
O4 C7 H7B 109.6
C8 C7 H7B 109.6
H7A C7 H7B 108.1
O5 C8 C7 109.5(4)
O5 C8 H8A 109.8
C7 C8 H8A 109.8
O5 C8 H8B 109.8
C7 C8 H8B 109.8
H8A C8 H8B 108.2
C10 C9 C14 124.0(3)
C10 C9 O6 117.1(3)
C14 C9 O6 118.7(3)
C9 C10 C11 118.5(4)
C9 C10 H10 120.7
C11 C10 H10 120.7
C12 C11 C10 119.4(4)
C12 C11 H11 120.3
C10 C11 H11 120.3
C13 C12 C11 120.8(4)
C13 C12 H12 119.6
C11 C12 H12 119.6
C12 C13 C14 122.0(4)
C12 C13 H13 119.0
C14 C13 H13 119.0
C9 C14 C13 115.2(3)
C9 C14 C15 122.1(3)
C13 C14 C15 122.7(3)
C20 C15 C16 116.0(4)
C20 C15 C14 122.5(3)
C16 C15 C14 121.5(3)
C17 C16 C15 121.5(4)
C17 C16 H16 119.3
C15 C16 H16 119.3
C18 C17 C16 120.3(4)
C18 C17 H17 119.9
C16 C17 H17 119.9
C17 C18 C19 119.4(4)
C17 C18 H18 120.3
C19 C18 H18 120.3
C20 C19 C18 119.2(4)
C20 C19 H19 120.4
C18 C19 H19 120.4
C19 C20 C15 123.7(4)
C19 C20 O7 117.0(3)
C15 C20 O7 119.3(3)
C22 C21 C26 122.8(4)
C22 C21 O8 117.7(4)
C26 C21 O8 119.2(3)
C21 C22 C23 118.6(5)
C21 C22 H22 120.7
C23 C22 H22 120.7
C24 C23 C22 120.4(5)
C24 C23 H23 119.8
C22 C23 H23 119.8
C23 C24 C25 120.3(5)
C23 C24 H24 119.8
C25 C24 H24 119.8
C24 C25 C26 121.2(5)
C24 C25 H25 119.4
C26 C25 H25 119.4
C25 C26 C21 116.6(4)
C25 C26 C27 121.1(4)
C21 C26 C27 122.2(4)
C32 C27 C28 115.9(4)
C32 C27 C26 122.3(3)
C28 C27 C26 121.8(4)
C29 C28 C27 121.5(4)
C29 C28 H28 119.3
C27 C28 H28 119.3
C30 C29 C28 121.1(4)
C30 C29 H29 119.5
C28 C29 H29 119.5
C29 C30 C31 120.2(4)
C29 C30 H30 119.9
C31 C30 H30 119.9
C32 C31 C30 118.0(4)
C32 C31 H31 121.0
C30 C31 H31 121.0
C31 C32 C27 123.3(4)
C31 C32 O9 117.3(4)
C27 C32 O9 119.2(3)
C1 O1 P1 127.1(2)
C2 O2 C3 113.6(4)
C5 O3 C4 113.1(4)
C7 O4 C6 113.3(4)
C8 O5 P2 121.0(3)
C9 O6 P1 120.5(2)
C20 O7 P1 119.4(2)
C21 O8 P2 120.0(2)
C32 O9 P2 122.2(2)
O1 P1 O7 107.42(14)
O1 P1 O6 101.94(14)
O7 P1 O6 102.96(13)
O1 P1 Pd 112.70(10)
O7 P1 Pd 114.22(11)
O6 P1 Pd 116.35(10)
O5 P2 O8 98.78(15)
O5 P2 O9 107.67(15)
O8 P2 O9 103.29(14)
O5 P2 Pd 115.55(11)
O8 P2 Pd 117.92(11)
O9 P2 Pd 112.09(10)
P1 Pd P2 92.97(4)
P1 Pd Cl2 92.48(4)
P2 Pd Cl2 174.43(4)
P1 Pd Cl1 175.82(4)
P2 Pd Cl1 82.91(4)
Cl2 Pd Cl1 91.65(4)

loop_
_geom_bond_atom_site_label_1
_geom_bond_atom_site_label_2
_geom_bond_distance
C1 O1 1.437(5)
C1 C2 1.502(6)
C1 H1A 0.9700
C1 H1B 0.9700
C2 O2 1.408(5)
C2 H2A 0.9700
C2 H2B 0.9700
C3 O2 1.431(5)
C3 C4 1.485(7)
C3 H3A 0.9700
C3 H3B 0.9700
C4 O3 1.408(6)
C4 H4A 0.9700
C4 H4B 0.9700
C5 O3 1.403(6)
C5 C6 1.487(7)
C5 H5A 0.9700
C5 H5B 0.9700
C6 O4 1.413(5)
C6 H6A 0.9700
C6 H6B 0.9700
C7 O4 1.380(6)
C7 C8 1.483(6)
C7 H7A 0.9700
C7 H7B 0.9700
C8 O5 1.454(5)
C8 H8A 0.9700
C8 H8B 0.9700
C9 C10 1.375(5)
C9 C14 1.389(5)
C9 O6 1.411(4)
C10 C11 1.382(6)
C10 H10 0.9300
C11 C12 1.376(6)
C11 H11 0.9300
C12 C13 1.370(6)
C12 H12 0.9300
C13 C14 1.395(5)
C13 H13 0.9300
C14 C15 1.464(5)
C15 C20 1.380(5)
C15 C16 1.396(5)
C16 C17 1.385(6)
C16 H16 0.9300
C17 C18 1.376(6)
C17 H17 0.9300
C18 C19 1.383(6)
C18 H18 0.9300
C19 C20 1.367(5)
C19 H19 0.9300
C20 O7 1.420(4)
C21 C22 1.370(6)
C21 C26 1.393(6)
C21 O8 1.411(5)
C22 C23 1.379(7)
C22 H22 0.9300
C23 C24 1.367(7)
C23 H23 0.9300
C24 C25 1.377(7)
C24 H24 0.9300
C25 C26 1.388(6)
C25 H25 0.9300
C26 C27 1.477(6)
C27 C32 1.389(6)
C27 C28 1.400(6)
C28 C29 1.365(6)
C28 H28 0.9300
C29 C30 1.358(7)
C29 H29 0.9300
C30 C31 1.387(6)
C30 H30 0.9300
C31 C32 1.380(6)
C31 H31 0.9300
C32 O9 1.408(4)
Cl1 Pd 2.3410(11)
Cl2 Pd 2.3193(10)
O1 P1 1.560(3)
O5 P2 1.562(3)
O6 P1 1.592(3)
O7 P1 1.588(2)
O8 P2 1.583(3)
O9 P2 1.591(3)
P1 Pd 2.2168(10)
P2 Pd 2.2198(10)

loop_
_geom_torsion_atom_site_label_1
_geom_torsion_atom_site_label_2
_geom_torsion_atom_site_label_3
_geom_torsion_atom_site_label_4
_geom_torsion
O1 C1 C2 O2 -162.2(3)
O2 C3 C4 O3 67.3(6)
O3 C5 C6 O4 -59.7(6)
O4 C7 C8 O5 -62.2(6)
C14 C9 C10 C11 -1.5(6)
O6 C9 C10 C11 173.1(3)
C9 C10 C11 C12 -0.8(6)
C10 C11 C12 C13 1.8(7)
C11 C12 C13 C14 -0.7(7)
C10 C9 C14 C13 2.6(6)
O6 C9 C14 C13 -172.0(3)
C10 C9 C14 C15 -177.6(4)
O6 C9 C14 C15 7.8(5)
C12 C13 C14 C9 -1.5(6)
C12 C13 C14 C15 178.7(4)
C9 C14 C15 C20 41.2(5)
C13 C14 C15 C20 -139.0(4)
C9 C14 C15 C16 -140.0(4)
C13 C14 C15 C16 39.8(6)
C20 C15 C16 C17 -0.2(6)
C14 C15 C16 C17 -179.2(4)
C15 C16 C17 C18 -0.7(7)
C16 C17 C18 C19 1.3(7)
C17 C18 C19 C20 -0.9(6)
C18 C19 C20 C15 -0.1(6)
C18 C19 C20 O7 176.6(3)
C16 C15 C20 C19 0.6(6)
C14 C15 C20 C19 179.5(4)
C16 C15 C20 O7 -176.0(3)
C14 C15 C20 O7 2.9(5)
C26 C21 C22 C23 1.0(6)
O8 C21 C22 C23 175.0(4)
C21 C22 C23 C24 0.7(7)
C22 C23 C24 C25 -1.1(7)
C23 C24 C25 C26 -0.2(7)
C24 C25 C26 C21 1.8(6)
C24 C25 C26 C27 -175.9(4)
C22 C21 C26 C25 -2.2(6)
O8 C21 C26 C25 -176.2(3)
C22 C21 C26 C27 175.5(4)
O8 C21 C26 C27 1.5(5)
C25 C26 C27 C32 -140.1(4)
C21 C26 C27 C32 42.3(5)
C25 C26 C27 C28 40.8(6)
C21 C26 C27 C28 -136.8(4)
C32 C27 C28 C29 0.1(6)
C26 C27 C28 C29 179.3(4)
C27 C28 C29 C30 -0.6(7)
C28 C29 C30 C31 0.9(7)
C29 C30 C31 C32 -0.6(6)
C30 C31 C32 C27 0.1(6)
C30 C31 C32 O9 175.3(3)
C28 C27 C32 C31 0.1(6)
C26 C27 C32 C31 -179.1(4)
C28 C27 C32 O9 -174.9(3)
C26 C27 C32 O9 5.9(5)
C2 C1 O1 P1 169.8(3)
C1 C2 O2 C3 -173.1(4)
C4 C3 O2 C2 -86.8(5)
C6 C5 O3 C4 175.3(4)
C3 C4 O3 C5 -176.5(4)
C8 C7 O4 C6 -164.6(5)
C5 C6 O4 C7 -179.5(5)
C7 C8 O5 P2 143.7(4)
C10 C9 O6 P1 109.5(3)
C14 C9 O6 P1 -75.6(4)
C19 C20 O7 P1 108.8(3)
C15 C20 O7 P1 -74.3(4)
C22 C21 O8 P2 112.1(3)
C26 C21 O8 P2 -73.6(4)
C31 C32 O9 P2 112.3(3)
C27 C32 O9 P2 -72.3(4)
C1 O1 P1 O7 93.3(3)
C1 O1 P1 O6 -14.5(3)
C1 O1 P1 Pd -140.0(3)
C20 O7 P1 O1 -59.6(3)
C20 O7 P1 O6 47.5(3)
C20 O7 P1 Pd 174.6(2)
C9 O6 P1 O1 153.7(2)
C9 O6 P1 O7 42.4(3)
C9 O6 P1 Pd -83.3(3)
C8 O5 P2 O8 157.9(3)
C8 O5 P2 O9 -95.0(3)
C8 O5 P2 Pd 31.1(3)
C21 O8 P2 O5 159.9(3)
C21 O8 P2 O9 49.3(3)
C21 O8 P2 Pd -74.9(3)
C32 O9 P2 O5 -63.8(3)
C32 O9 P2 O8 40.0(3)
C32 O9 P2 Pd 168.0(2)
O1 P1 Pd P2 57.12(11)
O7 P1 Pd P2 -179.93(11)
O6 P1 Pd P2 -60.11(11)
O1 P1 Pd Cl2 -121.74(11)
O7 P1 Pd Cl2 1.21(12)
O6 P1 Pd Cl2 121.03(11)
O1 P1 Pd Cl1 66.7(5)
O7 P1 Pd Cl1 -170.3(5)
O6 P1 Pd Cl1 -50.5(5)
O5 P2 Pd P1 -120.94(13)
O8 P2 Pd P1 122.64(12)
O9 P2 Pd P1 2.92(11)
O5 P2 Pd Cl2 47.2(4)
O8 P2 Pd Cl2 -69.2(4)
O9 P2 Pd Cl2 171.1(4)
O5 P2 Pd Cl1 59.76(13)
O8 P2 Pd Cl1 -56.66(12)
O9 P2 Pd Cl1 -176.38(11)
